data_7125507
loop_
_publ_author_name
'Kyushin, Soichiro'
'Kitahara, Tsukasa'
'Tanaka, Ryoji'
'Takeda, Masanori'
'Matsumoto, Takeshi'
'Matsumoto, Hideyuki'

_publ_section_title
;
 1,2,9,10,17,18,25,26,27,28,35,36,37,38,39,40-Hexadecasila[28](1,2,4,5)-cyclophane
 and its open-chain homologs
;
_journal_issue 24
_journal_name_full 'Chemical Communications'
_journal_page_first 2714
_journal_paper_doi 10.1039/b107706f
_journal_year 2001
_chemical_formula_analytical 'C56 H104 Si16 '
_chemical_formula_moiety 'C56 H104 Si16 '
_chemical_formula_sum 'C56 H104 Si16'
_chemical_formula_weight 1226.81
_chemical_name_common
;
1,1,2,2,9,9,10,10,17,17,18,18,25,25,26,26,27,27,
28,28,35,35,36,36,37,37,38,38,39,39,40,40-dotriacontamethyl-
1,2,9,10,17,18,25,26,27,28,35,36,37,38,39,40-hexadecasila-
[28](1,2,4,5)cyclophane
;
_space_group_IT_number 15
_space_group_name_Hall '-C 2yc'
_space_group_name_H-M_alt 'C 1 2/c 1'
_symmetry_cell_setting monoclinic
_symmetry_Int_Tables_number 15
_symmetry_space_group_name_H-M 'C 1 2/c 1'
_audit_creation_date 'Wed Aug 15 14:10:45 2001'
_audit_creation_method 'from TEXRAY.INF file'
_cell_angle_alpha 90
_cell_angle_beta 105.28(2)
_cell_angle_gamma 90
_cell_formula_units_Z 4
_cell_length_a 10.317(2)
_cell_length_b 48.495(5)
_cell_length_c 15.523(3)
_cell_measurement_reflns_used 0
_cell_measurement_temperature 93.2
_cell_measurement_theta_max 0.0
_cell_measurement_theta_min 0.0
_cell_volume 7492(2)
_computing_cell_refinement 'MSC/AFC Diffractometer Control'
_computing_data_collection 'MSC/AFC Diffractometer Control'
_computing_data_reduction teXsan
_computing_publication_material teXsan
_computing_structure_refinement teXsan
_computing_structure_solution SHELXS86
_diffrn_ambient_temperature 93.2
_diffrn_detector_area_resol_mean 0.010000
_diffrn_measurement_device_type 'Rigaku RAXIS-IV'
_diffrn_radiation_detector 'Imaging Plate'
_diffrn_radiation_monochromator graphite
_diffrn_radiation_source 'Rigaku rotating anode'
_diffrn_radiation_type 'Mo K\a'
_diffrn_radiation_wavelength 0.7107
_diffrn_reflns_av_R_equivalents 0.000
_diffrn_reflns_av_sigmaI/netI 0.024
_diffrn_reflns_limit_h_max 11
_diffrn_reflns_limit_h_min 0
_diffrn_reflns_limit_k_max 52
_diffrn_reflns_limit_k_min 0
_diffrn_reflns_limit_l_max 15
_diffrn_reflns_limit_l_min -16
_diffrn_reflns_number 4200
_diffrn_reflns_reduction_process 'Lp corrections applied'
_diffrn_reflns_theta_max 0.00
_diffrn_reflns_theta_min 0.00
_exptl_absorpt_coefficient_mu 0.302
_exptl_absorpt_correction_type none
_exptl_crystal_colour colorless
_exptl_crystal_density_diffrn 1.088
_exptl_crystal_density_method 'not measured'
_exptl_crystal_description needle
_exptl_crystal_F_000 2656.00
_exptl_crystal_size_max 0.100
_exptl_crystal_size_mid 0.090
_exptl_crystal_size_min 0.090
_refine_diff_density_max 1.44
_refine_diff_density_min -0.97
_refine_ls_extinction_method none
_refine_ls_goodness_of_fit_ref 4.538
_refine_ls_hydrogen_treatment noref
_refine_ls_matrix_type full
_refine_ls_number_constraints 0
_refine_ls_number_parameters 352
_refine_ls_number_reflns 3643
_refine_ls_number_restraints 0
_refine_ls_R_factor_all 0.0773
_refine_ls_R_factor_gt 0.0773
_refine_ls_shift/su_max 0.0050
_refine_ls_shift/su_mean 0.0000
_refine_ls_structure_factor_coef F
_refine_ls_weighting_details 'w = 1/[\s^2^(Fo) + 0.00017|Fo|^2^]'
_refine_ls_weighting_scheme calc
_refine_ls_wR_factor_gt 0.0936
_refine_ls_wR_factor_ref 0.0936
_reflns_number_gt 3643
_reflns_number_total 4200
_reflns_threshold_expression >2.0sigma(I)
_cod_data_source_file b107706f.txt
_cod_data_source_block tetramer
_cod_depositor_comments
;
The following automatic conversions were performed:

data name '_reflns_observed_expression' was replaced with
'_reflns_threshold_expression' as specified in the replacement file
'data/replacement-values/replacement_tags.lst'.

data name '_atom_site_calc_flags' was replaced with
'_atom_site_calc_flag' as specified in the replacement file
'data/replacement-values/replacement_tags.lst'.

data name '_atom_type_scat_imag' was replaced with
'_atom_type_scat_dispersion_imag' as specified in the replacement
file 'data/replacement-values/replacement_tags.lst'.

Automatic conversion script
Id: cif_correct_tags 9268 2022-04-12 08:56:07Z antanas 
;
_cod_original_sg_symbol_H-M 'C 2/c        '
_cod_original_formula_sum 'C56 H104 Si16 '
_cod_database_code 7125507

loop_
_symmetry_equiv_pos_as_xyz
x,y,z
-x,y,1/2-z
-x,-y,-z
x,-y,1/2+z
1/2+x,1/2+y,z
1/2-x,1/2+y,1/2-z
1/2-x,1/2-y,-z
1/2+x,1/2-y,1/2+z

loop_
_atom_site_label
_atom_site_type_symbol
_atom_site_fract_x
_atom_site_fract_y
_atom_site_fract_z
_atom_site_U_iso_or_equiv
_atom_site_adp_type
_atom_site_occupancy
_atom_site_calc_flag
_atom_site_refinement_flags
Si(1) Si 0.0324(2) 0.24615(4) 0.1365(1) 0.0270(5) Uani 1.00 d .
Si(2) Si 0.2196(2) 0.22920(4) 0.2499(1) 0.0258(5) Uani 1.00 d .
Si(3) Si 0.3774(2) 0.13942(4) 0.4765(1) 0.0522(7) Uani 1.00 d .
Si(4) Si 0.3412(3) 0.09749(5) 0.5521(2) 0.0315(8) Uani 0.81 d P
Si(5) Si 0.409(1) 0.0977(2) 0.5157(7) 0.035(3) Uani 0.19 d P
Si(6) Si 0.1859(3) 0.00711(4) 0.3235(1) 0.0499(7) Uani 1.00 d .
Si(7) Si 0.1632(3) 0.02180(4) 0.1748(1) 0.0515(7) Uani 1.00 d .
Si(8) Si 0.0080(2) 0.11470(4) -0.0243(1) 0.0454(7) Uani 1.00 d .
Si(9) Si -0.1072(2) 0.15570(4) -0.0848(1) 0.0434(6) Uani 1.00 d .
C(1) C 0.1867(6) 0.2094(1) 0.3468(4) 0.026(2) Uani 1.00 d .
C(2) C 0.2663(7) 0.1860(1) 0.3777(4) 0.035(2) Uani 1.00 d .
C(3) C 0.2526(7) 0.1689(1) 0.4494(4) 0.037(2) Uani 1.00 d .
C(4) C 0.1965(9) 0.0779(1) 0.4786(4) 0.049(2) Uani 1.00 d .
C(5) C 0.2252(8) 0.0545(1) 0.4321(4) 0.047(2) Uani 1.00 d .
C(6) C 0.1249(9) 0.0367(1) 0.3832(4) 0.046(2) Uani 1.00 d .
C(7) C 0.0093(9) 0.0425(1) 0.1174(4) 0.039(2) Uani 1.00 d .
C(8) C 0.0344(8) 0.0661(1) 0.0727(4) 0.047(2) Uani 1.00 d .
C(9) C -0.0647(9) 0.0842(1) 0.0248(4) 0.045(2) Uani 1.00 d .
C(10) C -0.1515(7) 0.1758(1) 0.0085(4) 0.032(2) Uani 1.00 d .
C(11) C -0.0755(7) 0.1993(1) 0.0365(4) 0.029(2) Uani 1.00 d .
C(12) C -0.0887(6) 0.2163(1) 0.1080(4) 0.026(2) Uani 1.00 d .
C(13) C 0.1052(8) 0.2537(2) 0.0404(4) 0.046(2) Uani 1.00 d .
C(14) C -0.0568(7) 0.2793(1) 0.1445(4) 0.038(2) Uani 1.00 d .
C(15) C 0.2966(7) 0.2044(2) 0.1836(5) 0.040(2) Uani 1.00 d .
C(16) C 0.3488(7) 0.2563(1) 0.2942(4) 0.036(2) Uani 1.00 d .
C(17) C 0.395(1) 0.1256(2) 0.3664(7) 0.098(4) Uani 1.00 d .
C(18) C 0.5468(9) 0.1541(2) 0.5382(7) 0.067(3) Uani 1.00 d .
C(19) C 0.5035(9) 0.0788(2) 0.5551(6) 0.041(3) Uani 0.81 d P
C(20) C 0.324(1) 0.0943(2) 0.6677(6) 0.044(3) Uani 0.81 d P
C(21) C 0.569(5) 0.0804(9) 0.486(4) 0.07(2) Uani 0.19 d P
C(22) C 0.446(6) 0.0941(10) 0.639(3) 0.07(2) Uani 0.19 d P
C(23) C 0.3736(9) 0.0024(2) 0.3703(5) 0.062(3) Uani 1.00 d .
C(24) C 0.117(1) -0.0271(1) 0.3458(5) 0.065(3) Uani 1.00 d .
C(25) C 0.3089(10) 0.0460(2) 0.1886(6) 0.076(3) Uani 1.00 d .
C(26) C 0.194(1) -0.0067(2) 0.1019(5) 0.076(3) Uani 1.00 d .
C(27) C 0.1412(9) 0.1293(2) 0.0721(5) 0.061(3) Uani 1.00 d .
C(28) C 0.0912(10) 0.1010(2) -0.1089(5) 0.060(3) Uani 1.00 d .
C(29) C 0.0324(9) 0.1739(2) -0.1193(5) 0.053(3) Uani 1.00 d .
C(30) C -0.2515(9) 0.1572(2) -0.1880(4) 0.056(3) Uani 1.00 d .
H(1) H 0.3438 0.1821 0.3506 0.0345 Uiso 1.00 calc .
H(2) H 0.3199 0.0507 0.4334 0.0479 Uiso 1.00 calc .
H(3) H 0.1291 0.0703 0.0742 0.0459 Uiso 1.00 calc .
H(4) H -0.0059 0.2041 0.0081 0.0299 Uiso 1.00 calc .
H(5) H 0.1659 0.2689 0.0523 0.0468 Uiso 1.00 calc .
H(6) H 0.0361 0.2577 -0.0133 0.0468 Uiso 1.00 calc .
H(7) H 0.1547 0.2379 0.0269 0.0468 Uiso 1.00 calc .
H(8) H 0.0061 0.2940 0.1555 0.0443 Uiso 1.00 calc .
H(9) H -0.0988 0.2781 0.1919 0.0443 Uiso 1.00 calc .
H(10) H -0.1230 0.2825 0.0899 0.0443 Uiso 1.00 calc .
H(11) H 0.3186 0.2138 0.1354 0.0390 Uiso 1.00 calc .
H(12) H 0.2335 0.1901 0.1593 0.0390 Uiso 1.00 calc .
H(13) H 0.3753 0.1963 0.2207 0.0390 Uiso 1.00 calc .
H(14) H 0.3153 0.2697 0.3290 0.0349 Uiso 1.00 calc .
H(15) H 0.4290 0.2485 0.3318 0.0349 Uiso 1.00 calc .
H(16) H 0.3722 0.2661 0.2466 0.0349 Uiso 1.00 calc .
H(17) H 0.4275 0.1400 0.3351 0.0881 Uiso 1.00 calc .
H(18) H 0.3110 0.1194 0.3313 0.0881 Uiso 1.00 calc .
H(19) H 0.4581 0.1108 0.3769 0.0881 Uiso 1.00 calc .
H(20) H 0.5434 0.1620 0.5952 0.0691 Uiso 1.00 calc .
H(21) H 0.5718 0.1694 0.5047 0.0691 Uiso 1.00 calc .
H(22) H 0.6160 0.1410 0.5486 0.0691 Uiso 1.00 calc .
H(23) H 0.5787 0.0875 0.5970 0.0444 Uiso 1.00 calc .
H(24) H 0.5234 0.0795 0.4972 0.0524 Uiso 1.00 calc .
H(25) H 0.4998 0.0602 0.5712 0.0444 Uiso 1.00 calc .
H(26) H 0.3942 0.1041 0.7072 0.0461 Uiso 1.00 calc .
H(27) H 0.3254 0.0756 0.6833 0.0461 Uiso 1.00 calc .
H(28) H 0.2396 0.1023 0.6685 0.0461 Uiso 1.00 calc .
H(29) H 0.4212 0.0189 0.3611 0.0600 Uiso 1.00 calc .
H(30) H 0.4058 -0.0124 0.3395 0.0600 Uiso 1.00 calc .
H(31) H 0.3962 -0.0016 0.4318 0.0600 Uiso 1.00 calc .
H(32) H 0.1518 -0.0417 0.3167 0.0663 Uiso 1.00 calc .
H(33) H 0.0213 -0.0273 0.3250 0.0663 Uiso 1.00 calc .
H(34) H 0.1412 -0.0310 0.4087 0.0663 Uiso 1.00 calc .
H(35) H 0.3002 0.0615 0.2275 0.0788 Uiso 1.00 calc .
H(36) H 0.3136 0.0538 0.1332 0.0788 Uiso 1.00 calc .
H(37) H 0.3924 0.0373 0.2162 0.0788 Uiso 1.00 calc .
H(38) H 0.1966 0.0003 0.0426 0.0752 Uiso 1.00 calc .
H(39) H 0.1218 -0.0203 0.0894 0.0752 Uiso 1.00 calc .
H(40) H 0.2758 -0.0162 0.1255 0.0752 Uiso 1.00 calc .
H(41) H 0.1003 0.1356 0.1195 0.0538 Uiso 1.00 calc .
H(42) H 0.1815 0.1455 0.0544 0.0538 Uiso 1.00 calc .
H(43) H 0.2081 0.1165 0.0975 0.0538 Uiso 1.00 calc .
H(44) H 0.1253 0.1150 -0.1393 0.0566 Uiso 1.00 calc .
H(45) H 0.0211 0.0912 -0.1585 0.0566 Uiso 1.00 calc .
H(46) H 0.1565 0.0875 -0.0867 0.0566 Uiso 1.00 calc .
H(47) H 0.0076 0.1926 -0.1353 0.0521 Uiso 1.00 calc .
H(48) H 0.0533 0.1648 -0.1672 0.0521 Uiso 1.00 calc .
H(49) H 0.1118 0.1744 -0.0693 0.0521 Uiso 1.00 calc .
H(50) H -0.2748 0.1758 -0.2059 0.0540 Uiso 1.00 calc .
H(51) H -0.2287 0.1479 -0.2370 0.0540 Uiso 1.00 calc .
H(52) H -0.3297 0.1482 -0.1786 0.0540 Uiso 1.00 calc .

loop_
_atom_site_aniso_label
_atom_site_aniso_U_11
_atom_site_aniso_U_22
_atom_site_aniso_U_33
_atom_site_aniso_U_12
_atom_site_aniso_U_13
_atom_site_aniso_U_23
Si(1) 0.014(1) 0.036(1) 0.0354(10) -0.0011(8) 0.0151(8) 0.0001(8)
Si(2) 0.012(1) 0.034(1) 0.0351(10) -0.0022(8) 0.0117(8) -0.0077(8)
Si(3) 0.051(2) 0.027(1) 0.063(1) 0.011(1) -0.012(1) -0.0156(10)
Si(4) 0.024(2) 0.023(1) 0.038(1) 0.003(1) -0.007(1) -0.007(1)
Si(5) 0.041(9) 0.025(6) 0.029(6) -0.009(6) -0.007(6) -0.011(5)
Si(6) 0.075(2) 0.019(1) 0.034(1) 0.003(1) -0.023(1) 0.0023(8)
Si(7) 0.075(2) 0.028(1) 0.034(1) 0.013(1) -0.016(1) 0.0053(9)
Si(8) 0.060(2) 0.022(1) 0.042(1) 0.008(1) -0.006(1) 0.0021(9)
Si(9) 0.062(2) 0.025(1) 0.036(1) 0.016(1) 0.0018(10) 0.0041(8)
C(1) 0.008(4) 0.024(4) 0.041(3) -0.002(3) -0.001(3) -0.010(3)
C(2) 0.020(4) 0.034(4) 0.048(4) -0.002(3) 0.004(3) -0.014(3)
C(3) 0.035(5) 0.015(4) 0.044(4) -0.007(3) -0.017(3) -0.004(3)
C(4) 0.071(7) 0.015(4) 0.042(4) 0.002(4) -0.022(4) -0.002(3)
C(5) 0.061(6) 0.023(4) 0.040(4) 0.004(4) -0.017(4) 0.007(3)
C(6) 0.074(7) 0.016(4) 0.028(4) -0.011(4) -0.019(4) 0.004(3)
C(7) 0.057(6) 0.028(4) 0.019(3) 0.008(4) -0.012(3) -0.002(3)
C(8) 0.057(6) 0.023(4) 0.044(4) 0.012(4) -0.017(4) 0.003(3)
C(9) 0.063(6) 0.024(4) 0.031(4) -0.003(4) -0.016(4) -0.004(3)
C(10) 0.032(5) 0.028(4) 0.035(4) 0.011(3) 0.009(3) 0.008(3)
C(11) 0.021(4) 0.027(4) 0.036(4) 0.009(3) 0.002(3) 0.005(3)
C(12) 0.012(4) 0.025(4) 0.041(4) 0.007(3) 0.005(3) 0.006(3)
C(13) 0.033(5) 0.069(6) 0.043(4) -0.013(4) 0.021(4) -0.003(4)
C(14) 0.027(5) 0.033(4) 0.056(4) -0.004(3) 0.017(3) 0.009(3)
C(15) 0.019(4) 0.045(5) 0.056(4) 0.002(3) 0.013(3) -0.019(3)
C(16) 0.026(4) 0.040(4) 0.046(4) -0.012(3) 0.018(3) -0.012(3)
C(17) 0.13(1) 0.055(7) 0.095(7) 0.050(7) 0.003(7) -0.024(5)
C(18) 0.033(5) 0.048(6) 0.115(7) 0.018(4) 0.007(5) -0.020(5)
C(19) 0.023(6) 0.040(6) 0.049(5) 0.003(4) -0.012(4) -0.009(4)
C(20) 0.042(7) 0.032(5) 0.039(5) 0.004(5) -0.024(5) -0.005(4)
C(21) 0.04(3) 0.03(3) 0.12(4) 0.03(2) 0.00(3) 0.00(3)
C(22) 0.11(5) 0.05(3) 0.05(3) -0.01(3) -0.02(3) 0.01(2)
C(23) 0.084(7) 0.034(5) 0.046(4) 0.010(4) -0.020(4) 0.006(4)
C(24) 0.103(8) 0.022(4) 0.044(5) 0.001(4) -0.025(4) 0.008(3)
C(25) 0.063(7) 0.071(7) 0.073(6) 0.006(5) -0.018(5) 0.041(5)
C(26) 0.104(9) 0.064(6) 0.043(5) 0.045(6) -0.009(5) 0.001(4)
C(27) 0.069(7) 0.033(5) 0.061(5) 0.006(4) -0.015(4) 0.011(4)
C(28) 0.073(7) 0.030(5) 0.073(5) 0.015(4) 0.010(5) 0.005(4)
C(29) 0.087(7) 0.033(4) 0.044(4) 0.025(4) 0.023(4) 0.008(3)
C(30) 0.087(7) 0.035(5) 0.035(4) 0.016(4) -0.005(4) 0.007(3)

loop_
_atom_type_symbol
_atom_type_description
_atom_type_scat_dispersion_real
_atom_type_scat_dispersion_imag
_atom_type_scat_source
C C 0.003 0.002
;International Tables for Crystallography
(1992, Vol. C, Tables 4.2.6.8 and 6.1.1.1)
;
H H 0.000 0.000
;International Tables for Crystallography
(1992, Vol. C, Table 6.1.1.2)
;
Si Si 0.082 0.070
;International Tables for Crystallography
(1992, Vol. C, Tables 4.2.6.8 and 6.1.1.1)
;

loop_
_geom_angle_atom_site_label_1
_geom_angle_atom_site_label_2
_geom_angle_atom_site_label_3
_geom_angle
_geom_angle_site_symmetry_1
_geom_angle_site_symmetry_2
_geom_angle_site_symmetry_3
_geom_angle_publ_flag
Si(2) Si(1) C(12) 105.4(2) 1_555 1_555 1_555 yes
Si(2) Si(1) C(13) 103.7(3) 1_555 1_555 1_555 yes
Si(2) Si(1) C(14) 124.2(2) 1_555 1_555 1_555 yes
C(12) Si(1) C(13) 110.0(3) 1_555 1_555 1_555 yes
C(12) Si(1) C(14) 111.6(3) 1_555 1_555 1_555 yes
C(13) Si(1) C(14) 101.1(3) 1_555 1_555 1_555 yes
Si(1) Si(2) C(1) 118.8(2) 1_555 1_555 1_555 yes
Si(1) Si(2) C(15) 101.1(2) 1_555 1_555 1_555 yes
Si(1) Si(2) C(16) 112.9(2) 1_555 1_555 1_555 yes
C(1) Si(2) C(15) 107.5(3) 1_555 1_555 1_555 yes
C(1) Si(2) C(16) 108.9(3) 1_555 1_555 1_555 yes
C(15) Si(2) C(16) 106.6(3) 1_555 1_555 1_555 yes
Si(4) Si(3) Si(5) 24.4(4) 1_555 1_555 1_555 yes
Si(4) Si(3) C(3) 123.9(3) 1_555 1_555 1_555 yes
Si(4) Si(3) C(17) 101.7(4) 1_555 1_555 1_555 yes
Si(4) Si(3) C(18) 108.0(3) 1_555 1_555 1_555 yes
Si(5) Si(3) C(3) 146.0(5) 1_555 1_555 1_555 yes
Si(5) Si(3) C(17) 82.9(5) 1_555 1_555 1_555 yes
Si(5) Si(3) C(18) 99.5(4) 1_555 1_555 1_555 yes
C(3) Si(3) C(17) 106.7(4) 1_555 1_555 1_555 yes
C(3) Si(3) C(18) 108.0(3) 1_555 1_555 1_555 yes
C(17) Si(3) C(18) 107.3(5) 1_555 1_555 1_555 yes
Si(3) Si(4) Si(5) 60.0(7) 1_555 1_555 1_555 yes
Si(3) Si(4) C(4) 109.1(2) 1_555 1_555 1_555 yes
Si(3) Si(4) C(19) 99.5(3) 1_555 1_555 1_555 yes
Si(3) Si(4) C(20) 127.2(3) 1_555 1_555 1_555 yes
Si(3) Si(4) C(22) 111(1) 1_555 1_555 1_555 yes
Si(5) Si(4) C(4) 102.8(7) 1_555 1_555 1_555 yes
Si(5) Si(4) C(19) 44.1(7) 1_555 1_555 1_555 yes
Si(5) Si(4) C(20) 143.2(7) 1_555 1_555 1_555 yes
Si(5) Si(4) C(22) 93(2) 1_555 1_555 1_555 yes
C(4) Si(4) C(19) 109.2(4) 1_555 1_555 1_555 yes
C(4) Si(4) C(20) 106.4(4) 1_555 1_555 1_555 yes
C(4) Si(4) C(22) 139(1) 1_555 1_555 1_555 yes
C(19) Si(4) C(20) 104.2(4) 1_555 1_555 1_555 yes
C(19) Si(4) C(22) 60(2) 1_555 1_555 1_555 yes
C(20) Si(4) C(22) 49(2) 1_555 1_555 1_555 yes
Si(3) Si(5) Si(4) 95.7(9) 1_555 1_555 1_555 yes
Si(3) Si(5) C(19) 144.2(9) 1_555 1_555 1_555 yes
Si(3) Si(5) C(21) 113(1) 1_555 1_555 1_555 yes
Si(3) Si(5) C(22) 111(1) 1_555 1_555 1_555 yes
Si(3) Si(5) H(24) 123.6(9) 1_555 1_555 1_555 no
Si(4) Si(5) C(19) 105(1) 1_555 1_555 1_555 yes
Si(4) Si(5) C(21) 148(1) 1_555 1_555 1_555 yes
Si(4) Si(5) C(22) 53(2) 1_555 1_555 1_555 yes
Si(4) Si(5) H(24) 139(1) 1_555 1_555 1_555 no
C(19) Si(5) C(21) 44(1) 1_555 1_555 1_555 yes
C(19) Si(5) C(22) 62(1) 1_555 1_555 1_555 yes
C(19) Si(5) H(24) 38.1(6) 1_555 1_555 1_555 no
C(21) Si(5) C(22) 103(2) 1_555 1_555 1_555 yes
C(21) Si(5) H(24) 9(1) 1_555 1_555 1_555 no
C(22) Si(5) H(24) 99(2) 1_555 1_555 1_555 no
Si(7) Si(6) C(6) 106.7(2) 1_555 1_555 1_555 yes
Si(7) Si(6) C(23) 103.8(3) 1_555 1_555 1_555 yes
Si(7) Si(6) C(24) 120.2(2) 1_555 1_555 1_555 yes
C(6) Si(6) C(23) 109.8(3) 1_555 1_555 1_555 yes
C(6) Si(6) C(24) 112.8(4) 1_555 1_555 1_555 yes
C(23) Si(6) C(24) 102.9(4) 1_555 1_555 1_555 yes
Si(6) Si(7) C(7) 118.3(3) 1_555 1_555 1_555 yes
Si(6) Si(7) C(25) 101.9(3) 1_555 1_555 1_555 yes
Si(6) Si(7) C(26) 112.3(3) 1_555 1_555 1_555 yes
C(7) Si(7) C(25) 105.6(4) 1_555 1_555 1_555 yes
C(7) Si(7) C(26) 111.4(3) 1_555 1_555 1_555 yes
C(25) Si(7) C(26) 105.9(5) 1_555 1_555 1_555 yes
Si(9) Si(8) C(9) 126.7(3) 1_555 1_555 1_555 yes
Si(9) Si(8) C(27) 100.5(3) 1_555 1_555 1_555 yes
Si(9) Si(8) C(28) 107.1(3) 1_555 1_555 1_555 yes
C(9) Si(8) C(27) 104.9(3) 1_555 1_555 1_555 yes
C(9) Si(8) C(28) 107.9(4) 1_555 1_555 1_555 yes
C(27) Si(8) C(28) 108.5(4) 1_555 1_555 1_555 yes
Si(8) Si(9) C(10) 108.9(2) 1_555 1_555 1_555 yes
Si(8) Si(9) C(29) 99.4(3) 1_555 1_555 1_555 yes
Si(8) Si(9) C(30) 124.7(3) 1_555 1_555 1_555 yes
C(10) Si(9) C(29) 109.4(3) 1_555 1_555 1_555 yes
C(10) Si(9) C(30) 109.5(3) 1_555 1_555 1_555 yes
C(29) Si(9) C(30) 103.5(4) 1_555 1_555 1_555 yes
Si(2) C(1) C(2) 118.0(5) 1_555 1_555 1_555 yes
Si(2) C(1) C(12) 125.2(5) 1_555 1_555 2_555 yes
C(2) C(1) C(12) 116.8(6) 1_555 1_555 2_555 yes
C(1) C(2) C(3) 124.5(7) 1_555 1_555 1_555 yes
C(1) C(2) H(1) 117.4(7) 1_555 1_555 1_555 no
C(3) C(2) H(1) 117.9(7) 1_555 1_555 1_555 no
Si(3) C(3) C(2) 114.3(6) 1_555 1_555 1_555 yes
Si(3) C(3) C(10) 128.2(5) 1_555 1_555 2_555 yes
C(2) C(3) C(10) 117.6(6) 1_555 1_555 2_555 yes
Si(4) C(4) C(5) 118.3(7) 1_555 1_555 1_555 yes
Si(4) C(4) C(9) 121.9(5) 1_555 1_555 2_555 yes
C(5) C(4) C(9) 119.5(7) 1_555 1_555 2_555 yes
C(4) C(5) C(6) 122.9(8) 1_555 1_555 1_555 yes
C(4) C(5) H(2) 118.3(7) 1_555 1_555 1_555 no
C(6) C(5) H(2) 118.8(7) 1_555 1_555 1_555 no
Si(6) C(6) C(5) 115.7(7) 1_555 1_555 1_555 yes
Si(6) C(6) C(7) 126.6(5) 1_555 1_555 2_555 yes
C(5) C(6) C(7) 117.7(7) 1_555 1_555 2_555 yes
Si(7) C(7) C(6) 126.8(5) 1_555 1_555 2_555 yes
Si(7) C(7) C(8) 115.2(6) 1_555 1_555 1_555 yes
C(6) C(7) C(8) 118.0(6) 2_555 1_555 1_555 yes
C(7) C(8) C(9) 124.8(8) 1_555 1_555 1_555 yes
C(7) C(8) H(3) 117.8(7) 1_555 1_555 1_555 no
C(9) C(8) H(3) 117.3(7) 1_555 1_555 1_555 no
Si(8) C(9) C(4) 130.0(5) 1_555 1_555 2_555 yes
Si(8) C(9) C(8) 112.9(7) 1_555 1_555 1_555 yes
C(4) C(9) C(8) 117.1(7) 2_555 1_555 1_555 yes
Si(9) C(10) C(3) 126.1(5) 1_555 1_555 2_555 yes
Si(9) C(10) C(11) 115.6(5) 1_555 1_555 1_555 yes
C(3) C(10) C(11) 118.4(6) 2_555 1_555 1_555 yes
C(10) C(11) C(12) 124.0(6) 1_555 1_555 1_555 yes
C(10) C(11) H(4) 118.8(6) 1_555 1_555 1_555 no
C(12) C(11) H(4) 117.1(6) 1_555 1_555 1_555 no
Si(1) C(12) C(1) 125.5(5) 1_555 1_555 2_555 yes
Si(1) C(12) C(11) 115.7(5) 1_555 1_555 1_555 yes
C(1) C(12) C(11) 118.7(6) 2_555 1_555 1_555 yes
Si(1) C(13) H(5) 112.2(5) 1_555 1_555 1_555 no
Si(1) C(13) H(6) 111.6(6) 1_555 1_555 1_555 no
Si(1) C(13) H(7) 111.1(6) 1_555 1_555 1_555 no
H(5) C(13) H(6) 108.1(8) 1_555 1_555 1_555 no
H(5) C(13) H(7) 107.2(7) 1_555 1_555 1_555 no
H(6) C(13) H(7) 106.4(7) 1_555 1_555 1_555 no
Si(1) C(14) H(8) 109.4(6) 1_555 1_555 1_555 no
Si(1) C(14) H(9) 109.4(5) 1_555 1_555 1_555 no
Si(1) C(14) H(10) 109.4(5) 1_555 1_555 1_555 no
H(8) C(14) H(9) 109.5(7) 1_555 1_555 1_555 no
H(8) C(14) H(10) 109.5(7) 1_555 1_555 1_555 no
H(9) C(14) H(10) 109.5(7) 1_555 1_555 1_555 no
Si(2) C(15) H(11) 110.3(6) 1_555 1_555 1_555 no
Si(2) C(15) H(12) 109.7(5) 1_555 1_555 1_555 no
Si(2) C(15) H(13) 110.5(5) 1_555 1_555 1_555 no
H(11) C(15) H(12) 108.3(6) 1_555 1_555 1_555 no
H(11) C(15) H(13) 109.4(7) 1_555 1_555 1_555 no
H(12) C(15) H(13) 108.7(7) 1_555 1_555 1_555 no
Si(2) C(16) H(14) 110.8(5) 1_555 1_555 1_555 no
Si(2) C(16) H(15) 111.6(5) 1_555 1_555 1_555 no
Si(2) C(16) H(16) 111.3(5) 1_555 1_555 1_555 no
H(14) C(16) H(15) 107.7(6) 1_555 1_555 1_555 no
H(14) C(16) H(16) 107.1(7) 1_555 1_555 1_555 no
H(15) C(16) H(16) 108.1(7) 1_555 1_555 1_555 no
Si(3) C(17) H(17) 109.3(7) 1_555 1_555 1_555 no
Si(3) C(17) H(18) 110.4(10) 1_555 1_555 1_555 no
Si(3) C(17) H(19) 109.6(8) 1_555 1_555 1_555 no
H(17) C(17) H(18) 109.3(10) 1_555 1_555 1_555 no
H(17) C(17) H(19) 108(1) 1_555 1_555 1_555 no
H(18) C(17) H(19) 110.0(10) 1_555 1_555 1_555 no
Si(3) C(18) H(20) 110.9(7) 1_555 1_555 1_555 no
Si(3) C(18) H(21) 110.7(7) 1_555 1_555 1_555 no
Si(3) C(18) H(22) 112.9(7) 1_555 1_555 1_555 no
H(20) C(18) H(21) 105.3(8) 1_555 1_555 1_555 no
H(20) C(18) H(22) 108.5(9) 1_555 1_555 1_555 no
H(21) C(18) H(22) 108.1(9) 1_555 1_555 1_555 no
Si(4) C(19) Si(5) 30.8(7) 1_555 1_555 1_555 yes
Si(4) C(19) C(21) 123(1) 1_555 1_555 1_555 yes
Si(4) C(19) C(22) 48(1) 1_555 1_555 1_555 yes
Si(4) C(19) H(23) 110.8(7) 1_555 1_555 1_555 no
Si(4) C(19) H(24) 111.1(6) 1_555 1_555 1_555 no
Si(4) C(19) H(25) 111.6(8) 1_555 1_555 1_555 no
Si(5) C(19) C(21) 93(1) 1_555 1_555 1_555 yes
Si(5) C(19) C(22) 72(1) 1_555 1_555 1_555 yes
Si(5) C(19) H(23) 111.2(9) 1_555 1_555 1_555 no
Si(5) C(19) H(24) 82.2(9) 1_555 1_555 1_555 no
Si(5) C(19) H(25) 133(1) 1_555 1_555 1_555 no
C(21) C(19) C(22) 150(2) 1_555 1_555 1_555 yes
C(21) C(19) H(23) 91(2) 1_555 1_555 1_555 no
C(21) C(19) H(24) 16(1) 1_555 1_555 1_555 no
C(21) C(19) H(25) 108(1) 1_555 1_555 1_555 no
C(22) C(19) H(23) 71(1) 1_555 1_555 1_555 no
C(22) C(19) H(24) 151(1) 1_555 1_555 1_555 no
C(22) C(19) H(25) 99(1) 1_555 1_555 1_555 no
H(23) C(19) H(24) 106.2(10) 1_555 1_555 1_555 no
H(23) C(19) H(25) 108.7(8) 1_555 1_555 1_555 no
H(24) C(19) H(25) 108.1(9) 1_555 1_555 1_555 no
Si(4) C(20) C(22) 52(1) 1_555 1_555 1_555 yes
Si(4) C(20) H(26) 109.5(9) 1_555 1_555 1_555 no
Si(4) C(20) H(27) 109.5(7) 1_555 1_555 1_555 no
Si(4) C(20) H(28) 107.3(6) 1_555 1_555 1_555 no
C(22) C(20) H(26) 67(1) 1_555 1_555 1_555 no
C(22) C(20) H(27) 96(2) 1_555 1_555 1_555 no
C(22) C(20) H(28) 151(2) 1_555 1_555 1_555 no
H(26) C(20) H(27) 111.3(8) 1_555 1_555 1_555 no
H(26) C(20) H(28) 109.2(9) 1_555 1_555 1_555 no
H(27) C(20) H(28) 110(1) 1_555 1_555 1_555 no
Si(5) C(21) C(19) 42(1) 1_555 1_555 1_555 yes
Si(5) C(21) H(24) 29(3) 1_555 1_555 1_555 no
C(19) C(21) H(24) 29(3) 1_555 1_555 1_555 no
Si(4) C(22) Si(5) 32(1) 1_555 1_555 1_555 yes
Si(4) C(22) C(19) 71(1) 1_555 1_555 1_555 yes
Si(4) C(22) C(20) 78(3) 1_555 1_555 1_555 yes
Si(5) C(22) C(19) 44(1) 1_555 1_555 1_555 yes
Si(5) C(22) C(20) 110(3) 1_555 1_555 1_555 yes
C(19) C(22) C(20) 137(3) 1_555 1_555 1_555 yes
Si(6) C(23) H(29) 110.7(6) 1_555 1_555 1_555 no
Si(6) C(23) H(30) 110.3(6) 1_555 1_555 1_555 no
Si(6) C(23) H(31) 111.7(8) 1_555 1_555 1_555 no
H(29) C(23) H(30) 106.6(10) 1_555 1_555 1_555 no
H(29) C(23) H(31) 108.9(7) 1_555 1_555 1_555 no
H(30) C(23) H(31) 108.5(7) 1_555 1_555 1_555 no
Si(6) C(24) H(32) 111.0(8) 1_555 1_555 1_555 no
Si(6) C(24) H(33) 111.0(5) 1_555 1_555 1_555 no
Si(6) C(24) H(34) 110.8(6) 1_555 1_555 1_555 no
H(32) C(24) H(33) 108.1(7) 1_555 1_555 1_555 no
H(32) C(24) H(34) 107.7(7) 1_555 1_555 1_555 no
H(33) C(24) H(34) 108(1) 1_555 1_555 1_555 no
Si(7) C(25) H(35) 110.5(8) 1_555 1_555 1_555 no
Si(7) C(25) H(36) 112.0(7) 1_555 1_555 1_555 no
Si(7) C(25) H(37) 111.9(7) 1_555 1_555 1_555 no
H(35) C(25) H(36) 106.8(8) 1_555 1_555 1_555 no
H(35) C(25) H(37) 106.4(8) 1_555 1_555 1_555 no
H(36) C(25) H(37) 109(1) 1_555 1_555 1_555 no
Si(7) C(26) H(38) 111.1(7) 1_555 1_555 1_555 no
Si(7) C(26) H(39) 111.9(8) 1_555 1_555 1_555 no
Si(7) C(26) H(40) 113.9(6) 1_555 1_555 1_555 no
H(38) C(26) H(39) 104.5(7) 1_555 1_555 1_555 no
H(38) C(26) H(40) 106(1) 1_555 1_555 1_555 no
H(39) C(26) H(40) 107.9(9) 1_555 1_555 1_555 no
Si(8) C(27) H(41) 110.0(7) 1_555 1_555 1_555 no
Si(8) C(27) H(42) 111.1(6) 1_555 1_555 1_555 no
Si(8) C(27) H(43) 112.9(6) 1_555 1_555 1_555 no
H(41) C(27) H(42) 105.3(8) 1_555 1_555 1_555 no
H(41) C(27) H(43) 107.5(7) 1_555 1_555 1_555 no
H(42) C(27) H(43) 109.6(9) 1_555 1_555 1_555 no
Si(8) C(28) H(44) 113.2(6) 1_555 1_555 1_555 no
Si(8) C(28) H(45) 109.2(7) 1_555 1_555 1_555 no
Si(8) C(28) H(46) 114.1(6) 1_555 1_555 1_555 no
H(44) C(28) H(45) 103.8(7) 1_555 1_555 1_555 no
H(44) C(28) H(46) 111.0(10) 1_555 1_555 1_555 no
H(45) C(28) H(46) 104.7(7) 1_555 1_555 1_555 no
Si(9) C(29) H(47) 110.2(7) 1_555 1_555 1_555 no
Si(9) C(29) H(48) 111.0(7) 1_555 1_555 1_555 no
Si(9) C(29) H(49) 109.4(5) 1_555 1_555 1_555 no
H(47) C(29) H(48) 109.9(7) 1_555 1_555 1_555 no
H(47) C(29) H(49) 107.3(8) 1_555 1_555 1_555 no
H(48) C(29) H(49) 109.0(8) 1_555 1_555 1_555 no
Si(9) C(30) H(50) 111.6(6) 1_555 1_555 1_555 no
Si(9) C(30) H(51) 110.6(7) 1_555 1_555 1_555 no
Si(9) C(30) H(52) 111.2(5) 1_555 1_555 1_555 no
H(50) C(30) H(51) 107.8(7) 1_555 1_555 1_555 no
H(50) C(30) H(52) 108.2(9) 1_555 1_555 1_555 no
H(51) C(30) H(52) 107.3(7) 1_555 1_555 1_555 no

loop_
_geom_bond_atom_site_label_1
_geom_bond_atom_site_label_2
_geom_bond_distance
_geom_bond_site_symmetry_1
_geom_bond_site_symmetry_2
_geom_bond_publ_flag
Si(1) Si(2) 2.389(3) 1_555 1_555 yes
Si(1) C(12) 1.887(7) 1_555 1_555 yes
Si(1) C(13) 1.875(7) 1_555 1_555 yes
Si(1) C(14) 1.872(7) 1_555 1_555 yes
Si(2) C(1) 1.890(7) 1_555 1_555 yes
Si(2) C(15) 1.888(7) 1_555 1_555 yes
Si(2) C(16) 1.868(7) 1_555 1_555 yes
Si(3) Si(4) 2.426(4) 1_555 1_555 yes
Si(3) Si(5) 2.11(1) 1_555 1_555 yes
Si(3) C(3) 1.896(7) 1_555 1_555 yes
Si(3) C(17) 1.89(1) 1_555 1_555 yes
Si(3) C(18) 1.897(9) 1_555 1_555 yes
Si(4) Si(5) 1.01(1) 1_555 1_555 yes
Si(4) C(4) 1.879(8) 1_555 1_555 yes
Si(4) C(19) 1.894(10) 1_555 1_555 yes
Si(4) C(20) 1.86(1) 1_555 1_555 yes
Si(4) C(22) 1.50(4) 1_555 1_555 yes
Si(5) C(19) 1.36(1) 1_555 1_555 yes
Si(5) C(21) 2.02(5) 1_555 1_555 yes
Si(5) C(22) 1.86(4) 1_555 1_555 yes
Si(6) Si(7) 2.367(3) 1_555 1_555 yes
Si(6) C(6) 1.904(8) 1_555 1_555 yes
Si(6) C(23) 1.894(9) 1_555 1_555 yes
Si(6) C(24) 1.872(8) 1_555 1_555 yes
Si(7) C(7) 1.891(7) 1_555 1_555 yes
Si(7) C(25) 1.88(1) 1_555 1_555 yes
Si(7) C(26) 1.868(9) 1_555 1_555 yes
Si(8) Si(9) 2.379(3) 1_555 1_555 yes
Si(8) C(9) 1.906(8) 1_555 1_555 yes
Si(8) C(27) 1.883(8) 1_555 1_555 yes
Si(8) C(28) 1.870(9) 1_555 1_555 yes
Si(9) C(10) 1.898(7) 1_555 1_555 yes
Si(9) C(29) 1.882(9) 1_555 1_555 yes
Si(9) C(30) 1.879(8) 1_555 1_555 yes
C(1) C(2) 1.408(9) 1_555 1_555 yes
C(1) C(12) 1.414(9) 1_555 2_555 yes
C(2) C(3) 1.423(10) 1_555 1_555 yes
C(3) C(10) 1.41(1) 1_555 2_555 yes
C(4) C(5) 1.42(1) 1_555 1_555 yes
C(4) C(9) 1.38(1) 1_555 2_555 yes
C(5) C(6) 1.405(10) 1_555 1_555 yes
C(6) C(7) 1.41(1) 1_555 2_555 yes
C(7) C(8) 1.40(1) 1_555 1_555 yes
C(8) C(9) 1.404(10) 1_555 1_555 yes
C(10) C(11) 1.388(9) 1_555 1_555 yes
C(11) C(12) 1.417(9) 1_555 1_555 yes
C(19) C(21) 1.41(6) 1_555 1_555 yes
C(19) C(22) 1.73(6) 1_555 1_555 yes
C(20) C(22) 1.44(7) 1_555 1_555 yes

loop_
_geom_contact_atom_site_label_1
_geom_contact_atom_site_label_2
_geom_contact_distance
_geom_contact_site_symmetry_1
_geom_contact_site_symmetry_2
C(5) C(26) 3.58(1) 1_555 4_555
C(6) C(26) 3.59(1) 1_555 4_555
C(13) C(13) 3.55(1) 1_555 7_555
C(20) C(22) 3.30(4) 1_555 2_656
C(22) C(22) 3.33(8) 1_555 2_656

loop_
_geom_torsion_atom_site_label_1
_geom_torsion_atom_site_label_2
_geom_torsion_atom_site_label_3
_geom_torsion_atom_site_label_4
_geom_torsion
_geom_torsion_site_symmetry_1
_geom_torsion_site_symmetry_2
_geom_torsion_site_symmetry_3
_geom_torsion_site_symmetry_4
_geom_torsion_publ_flag
Si(1) Si(2) C(1) C(2) 139.3(4) 1_555 1_555 1_555 1_555 yes
Si(1) Si(2) C(1) C(12) -41.2(6) 1_555 1_555 1_555 2_555 yes
Si(1) C(12) C(1) Si(2) 1.5(8) 1_555 1_555 2_555 2_555 yes
Si(1) C(12) C(1) C(2) -179.1(4) 1_555 1_555 2_555 2_555 yes
Si(1) C(12) C(11) C(10) 177.2(5) 1_555 1_555 1_555 1_555 yes
Si(2) Si(1) C(12) C(1) 85.9(5) 1_555 1_555 1_555 2_555 yes
Si(2) Si(1) C(12) C(11) -92.4(4) 1_555 1_555 1_555 1_555 yes
Si(2) C(1) C(2) C(3) -179.5(5) 1_555 1_555 1_555 1_555 yes
Si(2) C(1) C(12) C(11) 179.8(4) 1_555 1_555 2_555 2_555 yes
Si(3) Si(4) Si(5) C(19) 150.5(9) 1_555 1_555 1_555 1_555 yes
Si(3) Si(4) Si(5) C(21) 161(3) 1_555 1_555 1_555 1_555 yes
Si(3) Si(4) Si(5) C(22) 112(1) 1_555 1_555 1_555 1_555 yes
Si(3) Si(4) C(4) C(5) 103.3(5) 1_555 1_555 1_555 1_555 yes
Si(3) Si(4) C(4) C(9) -82.9(6) 1_555 1_555 1_555 2_555 yes
Si(3) Si(4) C(19) Si(5) -25.6(9) 1_555 1_555 1_555 1_555 yes
Si(3) Si(4) C(19) C(21) -35(2) 1_555 1_555 1_555 1_555 yes
Si(3) Si(4) C(19) C(22) 109(2) 1_555 1_555 1_555 1_555 yes
Si(3) Si(4) C(20) C(22) -87(2) 1_555 1_555 1_555 1_555 yes
Si(3) Si(4) C(22) Si(5) -59(1) 1_555 1_555 1_555 1_555 yes
Si(3) Si(4) C(22) C(19) -88(1) 1_555 1_555 1_555 1_555 yes
Si(3) Si(4) C(22) C(20) 121(1) 1_555 1_555 1_555 1_555 yes
Si(3) Si(5) Si(4) C(4) 104.9(4) 1_555 1_555 1_555 1_555 yes
Si(3) Si(5) Si(4) C(19) -150.5(9) 1_555 1_555 1_555 1_555 yes
Si(3) Si(5) Si(4) C(20) -113.2(10) 1_555 1_555 1_555 1_555 yes
Si(3) Si(5) Si(4) C(22) -112(1) 1_555 1_555 1_555 1_555 yes
Si(3) Si(5) C(19) Si(4) 123(1) 1_555 1_555 1_555 1_555 yes
Si(3) Si(5) C(19) C(21) -64(2) 1_555 1_555 1_555 1_555 yes
Si(3) Si(5) C(19) C(22) 89(2) 1_555 1_555 1_555 1_555 yes
Si(3) Si(5) C(21) C(19) 144(1) 1_555 1_555 1_555 1_555 yes
Si(3) Si(5) C(22) Si(4) 81(1) 1_555 1_555 1_555 1_555 yes
Si(3) Si(5) C(22) C(19) -141(1) 1_555 1_555 1_555 1_555 yes
Si(3) Si(5) C(22) C(20) 81(2) 1_555 1_555 1_555 1_555 yes
Si(3) C(3) C(2) C(1) -178.8(5) 1_555 1_555 1_555 1_555 yes
Si(3) C(3) C(10) Si(9) -3.5(9) 1_555 1_555 2_555 2_555 yes
Si(3) C(3) C(10) C(11) 176.7(5) 1_555 1_555 2_555 2_555 yes
Si(4) Si(3) Si(5) C(19) -125(1) 1_555 1_555 1_555 1_555 yes
Si(4) Si(3) Si(5) C(21) -169(1) 1_555 1_555 1_555 1_555 yes
Si(4) Si(3) Si(5) C(22) -53(2) 1_555 1_555 1_555 1_555 yes
Si(4) Si(3) C(3) C(2) -157.0(4) 1_555 1_555 1_555 1_555 yes
Si(4) Si(3) C(3) C(10) 23.6(7) 1_555 1_555 1_555 2_555 yes
Si(4) Si(5) Si(3) C(3) -30(1) 1_555 1_555 1_555 1_555 yes
Si(4) Si(5) Si(3) C(17) -140.4(8) 1_555 1_555 1_555 1_555 yes
Si(4) Si(5) Si(3) C(18) 113.2(7) 1_555 1_555 1_555 1_555 yes
Si(4) Si(5) C(19) C(21) 171(2) 1_555 1_555 1_555 1_555 yes
Si(4) Si(5) C(19) C(22) -34(2) 1_555 1_555 1_555 1_555 yes
Si(4) Si(5) C(21) C(19) -15(3) 1_555 1_555 1_555 1_555 yes
Si(4) Si(5) C(22) C(19) 137(1) 1_555 1_555 1_555 1_555 yes
Si(4) Si(5) C(22) C(20) 0(1) 1_555 1_555 1_555 1_555 yes
Si(4) C(4) C(5) C(6) 173.0(5) 1_555 1_555 1_555 1_555 yes
Si(4) C(4) C(9) Si(8) 9.6(10) 1_555 1_555 2_555 2_555 yes
Si(4) C(4) C(9) C(8) -171.8(5) 1_555 1_555 2_555 2_555 yes
Si(4) C(19) Si(5) C(21) -171(2) 1_555 1_555 1_555 1_555 yes
Si(4) C(19) Si(5) C(22) 34(2) 1_555 1_555 1_555 1_555 yes
Si(4) C(19) C(21) Si(5) 4(1) 1_555 1_555 1_555 1_555 yes
Si(4) C(19) C(22) Si(5) -22(1) 1_555 1_555 1_555 1_555 yes
Si(4) C(19) C(22) C(20) 46(3) 1_555 1_555 1_555 1_555 yes
Si(4) C(20) C(22) Si(5) -0.4(9) 1_555 1_555 1_555 1_555 yes
Si(4) C(20) C(22) C(19) -45(3) 1_555 1_555 1_555 1_555 yes
Si(4) C(22) Si(5) C(19) -137(1) 1_555 1_555 1_555 1_555 yes
Si(4) C(22) Si(5) C(21) -156(1) 1_555 1_555 1_555 1_555 yes
Si(4) C(22) C(19) Si(5) 22(1) 1_555 1_555 1_555 1_555 yes
Si(4) C(22) C(19) C(21) 86(5) 1_555 1_555 1_555 1_555 yes
Si(5) Si(3) Si(4) C(4) -94.0(8) 1_555 1_555 1_555 1_555 yes
Si(5) Si(3) Si(4) C(19) 20.3(7) 1_555 1_555 1_555 1_555 yes
Si(5) Si(3) Si(4) C(20) 136.3(8) 1_555 1_555 1_555 1_555 yes
Si(5) Si(3) Si(4) C(22) 81(2) 1_555 1_555 1_555 1_555 yes
Si(5) Si(3) C(3) C(2) -142.2(7) 1_555 1_555 1_555 1_555 yes
Si(5) Si(3) C(3) C(10) 38.4(10) 1_555 1_555 1_555 2_555 yes
Si(5) Si(4) Si(3) C(3) 159.8(7) 1_555 1_555 1_555 1_555 yes
Si(5) Si(4) Si(3) C(17) 40.2(8) 1_555 1_555 1_555 1_555 yes
Si(5) Si(4) Si(3) C(18) -72.5(7) 1_555 1_555 1_555 1_555 yes
Si(5) Si(4) C(4) C(5) 41.0(9) 1_555 1_555 1_555 1_555 yes
Si(5) Si(4) C(4) C(9) -145.2(9) 1_555 1_555 1_555 2_555 yes
Si(5) Si(4) C(19) C(21) -9(2) 1_555 1_555 1_555 1_555 yes
Si(5) Si(4) C(19) C(22) 134(2) 1_555 1_555 1_555 1_555 yes
Si(5) Si(4) C(20) C(22) 1(2) 1_555 1_555 1_555 1_555 yes
Si(5) Si(4) C(22) C(19) -29(1) 1_555 1_555 1_555 1_555 yes
Si(5) Si(4) C(22) C(20) -179(1) 1_555 1_555 1_555 1_555 yes
Si(5) C(19) Si(4) C(4) 88.6(9) 1_555 1_555 1_555 1_555 yes
Si(5) C(19) Si(4) C(20) -158.0(9) 1_555 1_555 1_555 1_555 yes
Si(5) C(19) Si(4) C(22) -134(2) 1_555 1_555 1_555 1_555 yes
Si(5) C(19) C(22) C(20) 69(4) 1_555 1_555 1_555 1_555 yes
Si(5) C(21) C(19) C(22) -59(4) 1_555 1_555 1_555 1_555 yes
Si(5) C(22) Si(4) C(4) 114(3) 1_555 1_555 1_555 1_555 yes
Si(5) C(22) Si(4) C(19) 29(1) 1_555 1_555 1_555 1_555 yes
Si(5) C(22) Si(4) C(20) 179(1) 1_555 1_555 1_555 1_555 yes
Si(5) C(22) C(19) C(21) 63(5) 1_555 1_555 1_555 1_555 yes
Si(6) Si(7) C(7) C(6) -45.7(6) 1_555 1_555 1_555 2_555 yes
Si(6) Si(7) C(7) C(8) 133.2(5) 1_555 1_555 1_555 1_555 yes
Si(6) C(6) C(5) C(4) 178.3(5) 1_555 1_555 1_555 1_555 yes
Si(6) C(6) C(7) Si(7) 1.9(9) 1_555 1_555 2_555 2_555 yes
Si(6) C(6) C(7) C(8) -176.9(5) 1_555 1_555 2_555 2_555 yes
Si(7) Si(6) C(6) C(5) -95.8(5) 1_555 1_555 1_555 1_555 yes
Si(7) Si(6) C(6) C(7) 83.9(6) 1_555 1_555 1_555 2_555 yes
Si(7) C(7) C(6) C(5) -178.4(5) 1_555 1_555 2_555 2_555 yes
Si(7) C(7) C(8) C(9) 179.2(5) 1_555 1_555 1_555 1_555 yes
Si(8) Si(9) C(10) C(3) -73.4(6) 1_555 1_555 1_555 2_555 yes
Si(8) Si(9) C(10) C(11) 106.4(5) 1_555 1_555 1_555 1_555 yes
Si(8) C(9) C(4) C(5) -176.6(5) 1_555 1_555 2_555 2_555 yes
Si(8) C(9) C(8) C(7) 178.2(6) 1_555 1_555 1_555 1_555 yes
Si(9) Si(8) C(9) C(4) 12.0(8) 1_555 1_555 1_555 2_555 yes
Si(9) Si(8) C(9) C(8) -166.6(4) 1_555 1_555 1_555 1_555 yes
Si(9) C(10) C(3) C(2) 177.1(5) 1_555 1_555 2_555 2_555 yes
Si(9) C(10) C(11) C(12) -176.7(5) 1_555 1_555 1_555 1_555 yes
C(1) Si(2) Si(1) C(12) -46.9(3) 1_555 1_555 1_555 1_555 yes
C(1) Si(2) Si(1) C(13) -162.5(3) 1_555 1_555 1_555 1_555 yes
C(1) Si(2) Si(1) C(14) 83.6(3) 1_555 1_555 1_555 1_555 yes
C(1) C(2) C(3) C(10) 0.7(9) 1_555 1_555 1_555 2_555 yes
C(1) C(12) Si(1) C(13) -162.8(5) 1_555 2_555 2_555 2_555 yes
C(1) C(12) Si(1) C(14) -51.5(6) 1_555 2_555 2_555 2_555 yes
C(1) C(12) C(11) C(10) -1.3(9) 1_555 2_555 2_555 2_555 yes
C(2) C(1) Si(2) C(15) 25.6(6) 1_555 1_555 1_555 1_555 yes
C(2) C(1) Si(2) C(16) -89.5(5) 1_555 1_555 1_555 1_555 yes
C(2) C(1) C(12) C(11) -0.8(8) 1_555 1_555 2_555 2_555 yes
C(2) C(3) Si(3) C(17) -39.7(7) 1_555 1_555 1_555 1_555 yes
C(2) C(3) Si(3) C(18) 75.4(6) 1_555 1_555 1_555 1_555 yes
C(2) C(3) C(10) C(11) -2.7(9) 1_555 1_555 2_555 2_555 yes
C(3) Si(3) Si(4) C(4) 65.8(4) 1_555 1_555 1_555 1_555 yes
C(3) Si(3) Si(4) C(19) -179.9(3) 1_555 1_555 1_555 1_555 yes
C(3) Si(3) Si(4) C(20) -63.8(5) 1_555 1_555 1_555 1_555 yes
C(3) Si(3) Si(4) C(22) -118(2) 1_555 1_555 1_555 1_555 yes
C(3) Si(3) Si(5) C(19) -156(1) 1_555 1_555 1_555 1_555 yes
C(3) Si(3) Si(5) C(21) 159(1) 1_555 1_555 1_555 1_555 yes
C(3) Si(3) Si(5) C(22) -83(2) 1_555 1_555 1_555 1_555 yes
C(3) C(2) C(1) C(12) 1.1(9) 1_555 1_555 1_555 2_555 yes
C(3) C(10) Si(9) C(29) 178.9(6) 1_555 2_555 2_555 2_555 yes
C(3) C(10) Si(9) C(30) 66.1(6) 1_555 2_555 2_555 2_555 yes
C(3) C(10) C(11) C(12) 3.1(9) 1_555 2_555 2_555 2_555 yes
C(4) Si(4) Si(3) C(17) -53.7(5) 1_555 1_555 1_555 1_555 yes
C(4) Si(4) Si(3) C(18) -166.5(4) 1_555 1_555 1_555 1_555 yes
C(4) Si(4) Si(5) C(19) -104.6(7) 1_555 1_555 1_555 1_555 yes
C(4) Si(4) Si(5) C(21) -93(3) 1_555 1_555 1_555 1_555 yes
C(4) Si(4) Si(5) C(22) -142(1) 1_555 1_555 1_555 1_555 yes
C(4) Si(4) C(19) C(21) 78(2) 1_555 1_555 1_555 1_555 yes
C(4) Si(4) C(19) C(22) -136(2) 1_555 1_555 1_555 1_555 yes
C(4) Si(4) C(20) C(22) 142(2) 1_555 1_555 1_555 1_555 yes
C(4) Si(4) C(22) C(19) 84(3) 1_555 1_555 1_555 1_555 yes
C(4) Si(4) C(22) C(20) -64(3) 1_555 1_555 1_555 1_555 yes
C(4) C(5) C(6) C(7) -1(1) 1_555 1_555 1_555 2_555 yes
C(4) C(9) Si(8) C(27) 127.7(7) 1_555 2_555 2_555 2_555 yes
C(4) C(9) Si(8) C(28) -116.8(7) 1_555 2_555 2_555 2_555 yes
C(4) C(9) C(8) C(7) 0(1) 1_555 2_555 2_555 2_555 yes
C(5) C(4) Si(4) C(19) -4.5(7) 1_555 1_555 1_555 1_555 yes
C(5) C(4) Si(4) C(20) -116.4(6) 1_555 1_555 1_555 1_555 yes
C(5) C(4) Si(4) C(22) -70(3) 1_555 1_555 1_555 1_555 yes
C(5) C(4) C(9) C(8) 1.9(10) 1_555 1_555 2_555 2_555 yes
C(5) C(6) Si(6) C(23) 16.1(6) 1_555 1_555 1_555 1_555 yes
C(5) C(6) Si(6) C(24) 130.2(5) 1_555 1_555 1_555 1_555 yes
C(5) C(6) C(7) C(8) 2.7(9) 1_555 1_555 2_555 2_555 yes
C(6) Si(6) Si(7) C(7) -39.5(4) 1_555 1_555 1_555 1_555 yes
C(6) Si(6) Si(7) C(25) 75.8(4) 1_555 1_555 1_555 1_555 yes
C(6) Si(6) Si(7) C(26) -171.4(5) 1_555 1_555 1_555 1_555 yes
C(6) C(5) C(4) C(9) 0(1) 1_555 1_555 1_555 2_555 yes
C(6) C(7) Si(7) C(25) -158.9(6) 1_555 2_555 2_555 2_555 yes
C(6) C(7) Si(7) C(26) 86.6(7) 1_555 2_555 2_555 2_555 yes
C(6) C(7) C(8) C(9) -1(1) 1_555 2_555 2_555 2_555 yes
C(7) Si(7) Si(6) C(23) -155.4(4) 1_555 1_555 1_555 1_555 yes
C(7) Si(7) Si(6) C(24) 90.5(5) 1_555 1_555 1_555 1_555 yes
C(7) C(6) Si(6) C(23) -164.2(6) 1_555 2_555 2_555 2_555 yes
C(7) C(6) Si(6) C(24) -50.2(7) 1_555 2_555 2_555 2_555 yes
C(8) C(7) Si(7) C(25) 19.9(6) 1_555 1_555 1_555 1_555 yes
C(8) C(7) Si(7) C(26) -94.5(6) 1_555 1_555 1_555 1_555 yes
C(8) C(9) Si(8) C(27) -50.9(6) 1_555 1_555 1_555 1_555 yes
C(8) C(9) Si(8) C(28) 64.6(6) 1_555 1_555 1_555 1_555 yes
C(9) Si(8) Si(9) C(10) 66.8(4) 1_555 1_555 1_555 1_555 yes
C(9) Si(8) Si(9) C(29) -178.9(3) 1_555 1_555 1_555 1_555 yes
C(9) Si(8) Si(9) C(30) -65.1(5) 1_555 1_555 1_555 1_555 yes
C(9) C(4) Si(4) C(19) 169.3(6) 1_555 2_555 2_555 2_555 yes
C(9) C(4) Si(4) C(20) 57.4(7) 1_555 2_555 2_555 2_555 yes
C(9) C(4) Si(4) C(22) 103(3) 1_555 2_555 2_555 2_555 yes
C(10) Si(9) Si(8) C(27) -50.9(4) 1_555 1_555 1_555 1_555 yes
C(10) Si(9) Si(8) C(28) -164.2(4) 1_555 1_555 1_555 1_555 yes
C(10) C(3) Si(3) C(17) 140.9(7) 1_555 2_555 2_555 2_555 yes
C(10) C(3) Si(3) C(18) -104.0(7) 1_555 2_555 2_555 2_555 yes
C(11) C(10) Si(9) C(29) -1.2(6) 1_555 1_555 1_555 1_555 yes
C(11) C(10) Si(9) C(30) -114.1(5) 1_555 1_555 1_555 1_555 yes
C(11) C(12) Si(1) C(13) 18.8(6) 1_555 1_555 1_555 1_555 yes
C(11) C(12) Si(1) C(14) 130.2(5) 1_555 1_555 1_555 1_555 yes
C(12) Si(1) Si(2) C(15) 70.3(3) 1_555 1_555 1_555 1_555 yes
C(12) Si(1) Si(2) C(16) -176.2(3) 1_555 1_555 1_555 1_555 yes
C(12) C(1) Si(2) C(15) -155.0(5) 1_555 2_555 2_555 2_555 yes
C(12) C(1) Si(2) C(16) 89.9(6) 1_555 2_555 2_555 2_555 yes
C(13) Si(1) Si(2) C(15) -45.4(4) 1_555 1_555 1_555 1_555 yes
C(13) Si(1) Si(2) C(16) 68.1(3) 1_555 1_555 1_555 1_555 yes
C(14) Si(1) Si(2) C(15) -159.3(4) 1_555 1_555 1_555 1_555 yes
C(14) Si(1) Si(2) C(16) -45.8(4) 1_555 1_555 1_555 1_555 yes
C(17) Si(3) Si(4) C(19) 60.5(5) 1_555 1_555 1_555 1_555 yes
C(17) Si(3) Si(4) C(20) 176.6(6) 1_555 1_555 1_555 1_555 yes
C(17) Si(3) Si(4) C(22) 121(2) 1_555 1_555 1_555 1_555 yes
C(17) Si(3) Si(5) C(19) 93(1) 1_555 1_555 1_555 1_555 yes
C(17) Si(3) Si(5) C(21) 50(1) 1_555 1_555 1_555 1_555 yes
C(17) Si(3) Si(5) C(22) 166(2) 1_555 1_555 1_555 1_555 yes
C(18) Si(3) Si(4) C(19) -52.2(4) 1_555 1_555 1_555 1_555 yes
C(18) Si(3) Si(4) C(20) 63.8(5) 1_555 1_555 1_555 1_555 yes
C(18) Si(3) Si(4) C(22) 9(2) 1_555 1_555 1_555 1_555 yes
C(18) Si(3) Si(5) C(19) -12(1) 1_555 1_555 1_555 1_555 yes
C(18) Si(3) Si(5) C(21) -56(1) 1_555 1_555 1_555 1_555 yes
C(18) Si(3) Si(5) C(22) 60(2) 1_555 1_555 1_555 1_555 yes
C(19) Si(4) Si(5) C(21) 10(2) 1_555 1_555 1_555 1_555 yes
C(19) Si(4) Si(5) C(22) -38(1) 1_555 1_555 1_555 1_555 yes
C(19) Si(4) C(20) C(22) 26(2) 1_555 1_555 1_555 1_555 yes
C(19) Si(4) C(22) C(20) -149(2) 1_555 1_555 1_555 1_555 yes
C(19) Si(5) Si(4) C(20) 37(1) 1_555 1_555 1_555 1_555 yes
C(19) Si(5) Si(4) C(22) 38(1) 1_555 1_555 1_555 1_555 yes
C(19) Si(5) C(22) C(20) -137(3) 1_555 1_555 1_555 1_555 yes
C(19) C(21) Si(5) C(22) 23(2) 1_555 1_555 1_555 1_555 yes
C(19) C(22) Si(4) C(20) 149(2) 1_555 1_555 1_555 1_555 yes
C(19) C(22) Si(5) C(21) -18(1) 1_555 1_555 1_555 1_555 yes
C(20) Si(4) Si(5) C(21) 48(3) 1_555 1_555 1_555 1_555 yes
C(20) Si(4) Si(5) C(22) 0(2) 1_555 1_555 1_555 1_555 yes
C(20) Si(4) C(19) C(21) -167(2) 1_555 1_555 1_555 1_555 yes
C(20) Si(4) C(19) C(22) -23(2) 1_555 1_555 1_555 1_555 yes
C(20) C(22) Si(5) C(21) -155(2) 1_555 1_555 1_555 1_555 yes
C(20) C(22) C(19) C(21) 133(5) 1_555 1_555 1_555 1_555 yes
C(21) Si(5) Si(4) C(22) 49(3) 1_555 1_555 1_555 1_555 yes
C(21) Si(5) C(19) C(22) 154(2) 1_555 1_555 1_555 1_555 yes
C(21) C(19) Si(4) C(22) -144(3) 1_555 1_555 1_555 1_555 yes
C(21) C(19) Si(5) C(22) -154(2) 1_555 1_555 1_555 1_555 yes
C(23) Si(6) Si(7) C(25) -40.2(4) 1_555 1_555 1_555 1_555 yes
C(23) Si(6) Si(7) C(26) 72.7(5) 1_555 1_555 1_555 1_555 yes
C(24) Si(6) Si(7) C(25) -154.3(5) 1_555 1_555 1_555 1_555 yes
C(24) Si(6) Si(7) C(26) -41.4(6) 1_555 1_555 1_555 1_555 yes
C(27) Si(8) Si(9) C(29) 63.5(4) 1_555 1_555 1_555 1_555 yes
C(27) Si(8) Si(9) C(30) 177.2(5) 1_555 1_555 1_555 1_555 yes
C(28) Si(8) Si(9) C(29) -49.8(4) 1_555 1_555 1_555 1_555 yes
C(28) Si(8) Si(9) C(30) 63.9(5) 1_555 1_555 1_555 1_555 yes
